data_1564652
loop_
_publ_author_name
'Abo-Amer, Anwar'
'Boyle, Paul D.'
'Puddephatt, Richard J.'

_publ_section_title
;
 Push-pull ligands and the oxidation of monomethylplatinum(II) complexes
 with oxygen or hydrogen peroxide
;
_journal_name_full 'Inorganica Chimica Acta'
_journal_page_first 119580
_journal_paper_doi 10.1016/j.ica.2020.119580
_journal_volume 507
_journal_year 2020
_chemical_formula_sum 'C21 H24 Cl3 N3 O Pt'
_chemical_formula_weight 635.87
_space_group_crystal_system monoclinic
_space_group_IT_number 14
_space_group_name_Hall '-P 2yn'
_space_group_name_H-M_alt 'P 1 21/n 1'
_atom_sites_solution_hydrogens geom
_atom_sites_solution_primary dual
_atom_sites_solution_secondary difmap
_audit_creation_method SHELXL-2016/6
_cell_angle_alpha 90
_cell_angle_beta 103.420(5)
_cell_angle_gamma 90
_cell_formula_units_Z 4
_cell_length_a 9.0301(18)
_cell_length_b 14.053(2)
_cell_length_c 18.120(5)
_cell_measurement_reflns_used 9952
_cell_measurement_temperature 110
_cell_measurement_theta_max 31.36
_cell_measurement_theta_min 2.31
_cell_volume 2236.6(8)
_computing_cell_refinement SAINT
_computing_data_collection Apex2
_computing_data_reduction SAINT
_computing_molecular_graphics NRCVAX
_computing_publication_material cif2tables.py
_computing_structure_refinement SHELXL
_computing_structure_solution SHELXT
_diffrn_ambient_temperature 110
_diffrn_measured_fraction_theta_full 0.998
_diffrn_measured_fraction_theta_max 0.996
_diffrn_measurement_device_type 'Bruker Kappa Axis Apex2'
_diffrn_measurement_method 'phi and omega scans'
_diffrn_radiation_type MoK\a
_diffrn_radiation_wavelength 0.71073
_diffrn_reflns_av_R_equivalents 0.0741
_diffrn_reflns_av_unetI/netI 0.0521
_diffrn_reflns_Laue_measured_fraction_full 0.998
_diffrn_reflns_Laue_measured_fraction_max 0.996
_diffrn_reflns_limit_h_max 15
_diffrn_reflns_limit_h_min -12
_diffrn_reflns_limit_k_max 23
_diffrn_reflns_limit_k_min -23
_diffrn_reflns_limit_l_max 30
_diffrn_reflns_limit_l_min -30
_diffrn_reflns_number 94448
_diffrn_reflns_point_group_measured_fraction_full 0.998
_diffrn_reflns_point_group_measured_fraction_max 0.996
_diffrn_reflns_theta_full 25.242
_diffrn_reflns_theta_max 36.486
_diffrn_reflns_theta_min 2.728
_diffrn_source 'sealed tube'
_exptl_absorpt_coefficient_mu 6.650
_exptl_absorpt_correction_T_max 0.7471
_exptl_absorpt_correction_T_min 0.622
_exptl_absorpt_correction_type multi-scan
_exptl_absorpt_process_details SADABS
_exptl_crystal_colour colourless
_exptl_crystal_density_diffrn 1.888
_exptl_crystal_description prism
_exptl_crystal_F_000 1232
_exptl_crystal_size_max 0.174
_exptl_crystal_size_mid 0.127
_exptl_crystal_size_min 0.077
_refine_diff_density_max 1.874
_refine_diff_density_min -3.349
_refine_diff_density_rms 0.213
_refine_ls_extinction_coef .
_refine_ls_extinction_method none
_refine_ls_goodness_of_fit_ref 1.082
_refine_ls_hydrogen_treatment constr
_refine_ls_matrix_type full
_refine_ls_number_parameters 264
_refine_ls_number_reflns 10925
_refine_ls_number_restraints 0
_refine_ls_restrained_S_all 1.082
_refine_ls_R_factor_all 0.0636
_refine_ls_R_factor_gt 0.0389
_refine_ls_shift/su_max 0.004
_refine_ls_shift/su_mean 0.000
_refine_ls_structure_factor_coef Fsqd
_refine_ls_weighting_details 'w=1/[\s^2^(Fo^2^)+(0.0351P)^2^] where P=(Fo^2^+2Fc^2^)/3'
_refine_ls_weighting_scheme calc
_refine_ls_wR_factor_gt 0.0764
_refine_ls_wR_factor_ref 0.0828
_reflns_Friedel_coverage 0.000
_reflns_Friedel_fraction_full .
_reflns_Friedel_fraction_max .
_reflns_number_gt 7908
_reflns_number_total 10925
_reflns_threshold_expression 'I > 2\s(I)'
_cod_data_source_file ICA-2020-507-119580.cif
_cod_data_source_block 1
_cod_original_sg_symbol_H-M 'P 21/n'
_cod_database_code 1564652
_shelx_shelxl_version_number 2016/6
_shelx_space_group_comment
;
The symmetry employed for this shelxl refinement is uniquely defined
by the following loop, which should always be used as a source of
symmetry information in preference to the above space-group names.
They are only intended as comments.
;
_shelx_estimated_absorpt_t_min 0.391
_shelx_estimated_absorpt_t_max 0.628

loop_
_space_group_symop_operation_xyz
'x, y, z'
'-x+1/2, y+1/2, -z+1/2'
'-x, -y, -z'
'x-1/2, -y-1/2, z-1/2'

loop_
_atom_site_label
_atom_site_type_symbol
_atom_site_fract_x
_atom_site_fract_y
_atom_site_fract_z
_atom_site_U_iso_or_equiv
_atom_site_adp_type
_atom_site_occupancy
_atom_site_site_symmetry_order
_atom_site_calc_flag
_atom_site_refinement_flags_posn
_atom_site_refinement_flags_adp
_atom_site_refinement_flags_occupancy
_atom_site_disorder_assembly
_atom_site_disorder_group
Pt1 Pt 0.74180(2) 0.79048(2) 0.60106(2) 0.01588(3) Uani 1 1 d . . . . .
N1 N 0.5170(3) 0.77748(17) 0.55808(15) 0.0183(5) Uani 1 1 d . . . . .
N2 N 0.7346(3) 0.64117(18) 0.60461(13) 0.0186(5) Uani 1 1 d . . . . .
N3 N 0.9660(3) 0.77012(17) 0.64104(14) 0.0169(5) Uani 1 1 d . . . . .
C1 C 0.7532(4) 0.9353(2) 0.59366(19) 0.0258(7) Uani 1 1 d . . . . .
H1A H 0.752301 0.963606 0.642974 0.039 Uiso 1 1 calc R U . . .
H1B H 0.665452 0.958516 0.555389 0.039 Uiso 1 1 calc R U . . .
H1C H 0.847368 0.953178 0.579061 0.039 Uiso 1 1 calc R U . . .
C2 C 0.4078(4) 0.8448(2) 0.55085(18) 0.0219(6) Uani 1 1 d . . . . .
H2 H 0.436093 0.907614 0.567686 0.026 Uiso 1 1 calc R U . . .
C3 C 0.2568(4) 0.8253(2) 0.51991(19) 0.0254(7) Uani 1 1 d . . . . .
H3 H 0.183098 0.874594 0.514117 0.031 Uiso 1 1 calc R U . . .
C4 C 0.2127(4) 0.7328(2) 0.49709(19) 0.0236(6) Uani 1 1 d . . . . .
H4 H 0.109086 0.717753 0.475564 0.028 Uiso 1 1 calc R U . . .
C5 C 0.3244(4) 0.6636(2) 0.50679(17) 0.0211(6) Uani 1 1 d . . . . .
H5 H 0.297264 0.599680 0.492944 0.025 Uiso 1 1 calc R U . . .
C6 C 0.4753(3) 0.6867(2) 0.53642(16) 0.0166(5) Uani 1 1 d . . . . .
C7 C 0.6030(3) 0.6161(2) 0.54119(16) 0.0172(5) Uani 1 1 d . . . . .
H7A H 0.566367 0.551460 0.549472 0.021 Uiso 1 1 calc R U . . .
H7B H 0.635902 0.615850 0.492747 0.021 Uiso 1 1 calc R U . . .
C8 C 0.8855(3) 0.61339(19) 0.58885(16) 0.0175(5) Uani 1 1 d . . . . .
H8A H 0.881661 0.620329 0.534074 0.021 Uiso 1 1 calc R U . . .
H8B H 0.908597 0.546129 0.603292 0.021 Uiso 1 1 calc R U . . .
C9 C 1.0070(3) 0.6773(2) 0.63445(16) 0.0174(5) Uani 1 1 d . . . . .
C10 C 1.1534(3) 0.6462(2) 0.66542(17) 0.0211(6) Uani 1 1 d . . . . .
H10 H 1.179789 0.581313 0.661097 0.025 Uiso 1 1 calc R U . . .
C11 C 1.2610(4) 0.7104(3) 0.7028(2) 0.0295(8) Uani 1 1 d . . . . .
H11 H 1.362111 0.690070 0.724262 0.035 Uiso 1 1 calc R U . . .
C12 C 1.2199(4) 0.8052(2) 0.70858(19) 0.0249(7) Uani 1 1 d . . . . .
H12 H 1.292888 0.850540 0.733097 0.030 Uiso 1 1 calc R U . . .
C13 C 1.0716(4) 0.8318(2) 0.67814(17) 0.0213(6) Uani 1 1 d . . . . .
H13 H 1.042715 0.895977 0.683482 0.026 Uiso 1 1 calc R U . . .
C14 C 0.7185(3) 0.6013(2) 0.67985(16) 0.0178(5) Uani 1 1 d . . . . .
H14A H 0.805954 0.623225 0.719915 0.021 Uiso 1 1 calc R U . . .
H14B H 0.624920 0.627766 0.691505 0.021 Uiso 1 1 calc R U . . .
C15 C 0.7109(3) 0.4940(2) 0.68315(16) 0.0173(5) Uani 1 1 d . . . . .
C16 C 0.8422(4) 0.4386(2) 0.70159(17) 0.0214(6) Uani 1 1 d . . . . .
H16 H 0.938432 0.469151 0.715631 0.026 Uiso 1 1 calc R U . . .
C17 C 0.8362(4) 0.3405(2) 0.70002(19) 0.0244(6) Uani 1 1 d . . . . .
H17 H 0.927247 0.304007 0.711023 0.029 Uiso 1 1 calc R U . . .
C18 C 0.6955(4) 0.2962(2) 0.68214(19) 0.0233(6) Uani 1 1 d . . . . .
H18 H 0.690491 0.228669 0.680880 0.028 Uiso 1 1 calc R U . . .
C19 C 0.5627(4) 0.3484(2) 0.66614(17) 0.0197(6) Uani 1 1 d . . . . .
H19 H 0.466941 0.316908 0.654751 0.024 Uiso 1 1 calc R U . . .
C20 C 0.5694(3) 0.4473(2) 0.66675(17) 0.0182(5) Uani 1 1 d . . . . .
O1 O 0.4423(2) 0.50277(15) 0.65150(14) 0.0252(5) Uani 1 1 d . . . . .
H1 H 0.364563 0.467984 0.641570 0.038 Uiso 1 1 calc R U . . .
Cl1 Cl 0.15052(8) 0.39273(5) 0.60751(4) 0.01911(13) Uani 1 1 d . . . . .
C1X C 0.2523(4) 0.1525(2) 0.59993(19) 0.0267(7) Uani 1 1 d . . . . .
H1X1 H 0.250236 0.212286 0.628614 0.032 Uiso 1 1 calc R U . . .
H1X2 H 0.244673 0.169351 0.546126 0.032 Uiso 1 1 calc R U . . .
Cl1X Cl 0.09553(12) 0.08146(8) 0.60673(7) 0.0487(3) Uani 1 1 d . . . . .
Cl2X Cl 0.42577(11) 0.09281(7) 0.63607(6) 0.0420(2) Uani 1 1 d . . . . .

loop_
_atom_site_aniso_label
_atom_site_aniso_U_11
_atom_site_aniso_U_22
_atom_site_aniso_U_33
_atom_site_aniso_U_23
_atom_site_aniso_U_13
_atom_site_aniso_U_12
Pt1 0.01475(6) 0.01183(5) 0.02043(5) -0.00120(4) 0.00280(4) -0.00170(4)
N1 0.0159(12) 0.0165(11) 0.0218(12) 0.0001(9) 0.0032(10) 0.0006(9)
N2 0.0154(12) 0.0184(11) 0.0211(12) -0.0030(9) 0.0021(10) -0.0025(9)
N3 0.0158(12) 0.0169(11) 0.0180(11) -0.0015(8) 0.0036(9) -0.0029(9)
C1 0.0251(17) 0.0188(14) 0.0326(17) 0.0026(12) 0.0049(14) -0.0030(12)
C2 0.0198(15) 0.0161(13) 0.0297(16) 0.0027(11) 0.0055(13) 0.0030(11)
C3 0.0189(16) 0.0274(16) 0.0299(16) 0.0044(13) 0.0056(13) 0.0072(13)
C4 0.0173(15) 0.0279(15) 0.0237(15) -0.0005(12) 0.0011(12) -0.0030(12)
C5 0.0173(14) 0.0222(14) 0.0227(14) -0.0031(11) 0.0025(12) -0.0022(11)
C6 0.0157(14) 0.0160(12) 0.0173(12) 0.0002(9) 0.0019(11) -0.0019(10)
C7 0.0165(14) 0.0163(12) 0.0178(12) -0.0027(10) 0.0022(11) -0.0012(10)
C8 0.0156(13) 0.0150(12) 0.0210(13) -0.0017(10) 0.0023(11) 0.0004(10)
C9 0.0177(14) 0.0170(12) 0.0188(13) -0.0007(10) 0.0066(11) -0.0024(11)
C10 0.0170(14) 0.0223(14) 0.0245(14) 0.0001(11) 0.0056(12) 0.0008(11)
C11 0.0126(15) 0.047(2) 0.0269(16) -0.0038(15) 0.0012(12) -0.0010(14)
C12 0.0195(16) 0.0302(17) 0.0240(15) -0.0048(12) 0.0032(13) -0.0066(12)
C13 0.0251(16) 0.0185(13) 0.0208(14) -0.0056(11) 0.0062(12) -0.0073(12)
C14 0.0168(14) 0.0185(13) 0.0180(12) -0.0008(10) 0.0039(11) -0.0039(10)
C15 0.0158(13) 0.0164(12) 0.0194(13) 0.0000(10) 0.0032(11) -0.0012(10)
C16 0.0170(14) 0.0220(14) 0.0236(14) 0.0056(11) 0.0012(12) -0.0022(11)
C17 0.0212(16) 0.0214(14) 0.0296(16) 0.0077(12) 0.0041(13) 0.0036(12)
C18 0.0242(16) 0.0153(13) 0.0305(16) 0.0076(11) 0.0065(13) 0.0009(11)
C19 0.0179(14) 0.0173(13) 0.0240(14) 0.0020(11) 0.0050(12) -0.0049(11)
C20 0.0151(13) 0.0183(13) 0.0214(13) 0.0002(10) 0.0046(11) -0.0009(11)
O1 0.0128(10) 0.0186(10) 0.0444(14) -0.0025(10) 0.0069(10) -0.0020(8)
Cl1 0.0158(3) 0.0191(3) 0.0217(3) -0.0001(2) 0.0030(3) -0.0008(2)
C1X 0.0271(18) 0.0180(13) 0.0339(17) 0.0019(12) 0.0052(14) -0.0009(13)
Cl1X 0.0324(5) 0.0402(5) 0.0672(7) 0.0122(5) -0.0013(5) -0.0167(4)
Cl2X 0.0305(5) 0.0313(5) 0.0569(6) -0.0113(4) -0.0050(4) 0.0052(4)

loop_
_atom_type_symbol
_atom_type_description
_atom_type_scat_dispersion_real
_atom_type_scat_dispersion_imag
_atom_type_scat_source
C C 0.0033 0.0016 'International Tables Vol C Tables 4.2.6.8 and 6.1.1.4'
H H 0.0000 0.0000 'International Tables Vol C Tables 4.2.6.8 and 6.1.1.4'
N N 0.0061 0.0033 'International Tables Vol C Tables 4.2.6.8 and 6.1.1.4'
O O 0.0106 0.0060 'International Tables Vol C Tables 4.2.6.8 and 6.1.1.4'
Cl Cl 0.1484 0.1585 'International Tables Vol C Tables 4.2.6.8 and 6.1.1.4'
Pt Pt -1.7033 8.3905 'International Tables Vol C Tables 4.2.6.8 and 6.1.1.4'

loop_
_geom_angle_atom_site_label_1
_geom_angle_atom_site_label_2
_geom_angle_atom_site_label_3
_geom_angle
_geom_angle_site_symmetry_1
_geom_angle_site_symmetry_3
N3 Pt1 N1 166.49(10) . .
N3 Pt1 C1 95.95(11) . .
N1 Pt1 C1 97.30(11) . .
N3 Pt1 N2 83.24(9) . .
N1 Pt1 N2 83.41(9) . .
C1 Pt1 N2 177.48(12) . .
C2 N1 C6 118.7(3) . .
C2 N1 Pt1 128.6(2) . .
C6 N1 Pt1 112.63(19) . .
C7 N2 C8 112.8(2) . .
C7 N2 C14 112.4(2) . .
C8 N2 C14 110.8(2) . .
C7 N2 Pt1 103.72(17) . .
C8 N2 Pt1 102.55(16) . .
C14 N2 Pt1 114.10(17) . .
C13 N3 C9 118.8(3) . .
C13 N3 Pt1 128.8(2) . .
C9 N3 Pt1 112.05(19) . .
Pt1 C1 H1A 109.5 . .
Pt1 C1 H1B 109.5 . .
H1A C1 H1B 109.5 . .
Pt1 C1 H1C 109.5 . .
H1A C1 H1C 109.5 . .
H1B C1 H1C 109.5 . .
N1 C2 C3 122.2(3) . .
N1 C2 H2 118.9 . .
C3 C2 H2 118.9 . .
C2 C3 C4 119.7(3) . .
C2 C3 H3 120.2 . .
C4 C3 H3 120.2 . .
C5 C4 C3 117.9(3) . .
C5 C4 H4 121.1 . .
C3 C4 H4 121.1 . .
C6 C5 C4 120.6(3) . .
C6 C5 H5 119.7 . .
C4 C5 H5 119.7 . .
N1 C6 C5 120.9(3) . .
N1 C6 C7 116.3(3) . .
C5 C6 C7 122.6(3) . .
N2 C7 C6 110.5(2) . .
N2 C7 H7A 109.5 . .
C6 C7 H7A 109.5 . .
N2 C7 H7B 109.5 . .
C6 C7 H7B 109.5 . .
H7A C7 H7B 108.1 . .
N2 C8 C9 108.5(2) . .
N2 C8 H8A 110.0 . .
C9 C8 H8A 110.0 . .
N2 C8 H8B 110.0 . .
C9 C8 H8B 110.0 . .
H8A C8 H8B 108.4 . .
N3 C9 C10 121.3(3) . .
N3 C9 C8 116.0(3) . .
C10 C9 C8 122.7(3) . .
C9 C10 C11 119.3(3) . .
C9 C10 H10 120.4 . .
C11 C10 H10 120.4 . .
C10 C11 C12 119.5(3) . .
C10 C11 H11 120.3 . .
C12 C11 H11 120.3 . .
C13 C12 C11 118.8(3) . .
C13 C12 H12 120.6 . .
C11 C12 H12 120.6 . .
N3 C13 C12 122.3(3) . .
N3 C13 H13 118.8 . .
C12 C13 H13 118.8 . .
C15 C14 N2 114.9(2) . .
C15 C14 H14A 108.5 . .
N2 C14 H14A 108.5 . .
C15 C14 H14B 108.5 . .
N2 C14 H14B 108.5 . .
H14A C14 H14B 107.5 . .
C16 C15 C20 118.1(3) . .
C16 C15 C14 121.6(3) . .
C20 C15 C14 120.4(3) . .
C17 C16 C15 121.8(3) . .
C17 C16 H16 119.1 . .
C15 C16 H16 119.1 . .
C16 C17 C18 118.9(3) . .
C16 C17 H17 120.5 . .
C18 C17 H17 120.5 . .
C19 C18 C17 121.1(3) . .
C19 C18 H18 119.4 . .
C17 C18 H18 119.4 . .
C18 C19 C20 119.7(3) . .
C18 C19 H19 120.1 . .
C20 C19 H19 120.1 . .
O1 C20 C19 122.5(3) . .
O1 C20 C15 117.2(3) . .
C19 C20 C15 120.3(3) . .
C20 O1 H1 109.5 . .
Cl1X C1X Cl2X 111.32(18) . .
Cl1X C1X H1X1 109.4 . .
Cl2X C1X H1X1 109.4 . .
Cl1X C1X H1X2 109.4 . .
Cl2X C1X H1X2 109.4 . .
H1X1 C1X H1X2 108.0 . .

loop_
_geom_bond_atom_site_label_1
_geom_bond_atom_site_label_2
_geom_bond_distance
_geom_bond_site_symmetry_2
Pt1 N3 2.006(3) .
Pt1 N1 2.006(3) .
Pt1 C1 2.044(3) .
Pt1 N2 2.101(3) .
N1 C2 1.351(4) .
N1 C6 1.362(3) .
N2 C7 1.491(3) .
N2 C8 1.507(4) .
N2 C14 1.512(4) .
N3 C13 1.347(4) .
N3 C9 1.368(4) .
C1 H1A 0.9800 .
C1 H1B 0.9800 .
C1 H1C 0.9800 .
C2 C3 1.375(4) .
C2 H2 0.9500 .
C3 C4 1.394(5) .
C3 H3 0.9500 .
C4 C5 1.382(5) .
C4 H4 0.9500 .
C5 C6 1.382(4) .
C5 H5 0.9500 .
C6 C7 1.509(4) .
C7 H7A 0.9900 .
C7 H7B 0.9900 .
C8 C9 1.508(4) .
C8 H8A 0.9900 .
C8 H8B 0.9900 .
C9 C10 1.382(4) .
C10 C11 1.382(4) .
C10 H10 0.9500 .
C11 C12 1.393(4) .
C11 H11 0.9500 .
C12 C13 1.377(5) .
C12 H12 0.9500 .
C13 H13 0.9500 .
C14 C15 1.510(4) .
C14 H14A 0.9900 .
C14 H14B 0.9900 .
C15 C16 1.393(4) .
C15 C20 1.406(4) .
C16 C17 1.379(4) .
C16 H16 0.9500 .
C17 C18 1.384(5) .
C17 H17 0.9500 .
C18 C19 1.378(4) .
C18 H18 0.9500 .
C19 C20 1.392(4) .
C19 H19 0.9500 .
C20 O1 1.362(3) .
O1 H1 0.8400 .
C1X Cl1X 1.760(3) .
C1X Cl2X 1.764(3) .
C1X H1X1 0.9900 .
C1X H1X2 0.9900 .

loop_
_geom_hbond_atom_site_label_D
_geom_hbond_atom_site_label_H
_geom_hbond_atom_site_label_A
_geom_hbond_distance_DH
_geom_hbond_distance_HA
_geom_hbond_distance_DA
_geom_hbond_angle_DHA
_geom_hbond_site_symmetry_A
C2 H2 Cl2X 0.95 2.89 3.801(3) 160.2 1_565
C7 H7A O1 0.99 2.47 3.160(4) 126.4 .
C7 H7B Cl1 0.99 2.94 3.875(3) 157.2 3_666
C8 H8A Cl1 0.99 2.52 3.498(3) 169.2 3_666
C10 H10 O1 0.95 2.66 3.352(4) 130.5 1_655
C10 H10 Cl1 0.95 2.81 3.711(3) 158.0 1_655
C12 H12 Cl1 0.95 2.88 3.490(3) 123.4 2_656
C19 H19 Cl1 0.95 2.98 3.679(3) 131.2 .
O1 H1 Cl1 0.84 2.16 2.999(2) 172.9 .
C1X H1X1 Cl1 0.99 2.69 3.509(3) 140.5 .

loop_
_geom_torsion_atom_site_label_1
_geom_torsion_atom_site_label_2
_geom_torsion_atom_site_label_3
_geom_torsion_atom_site_label_4
_geom_torsion
_geom_torsion_site_symmetry_1
_geom_torsion_site_symmetry_2
_geom_torsion_site_symmetry_3
_geom_torsion_site_symmetry_4
C6 N1 C2 C3 -2.4(5) . . . .
Pt1 N1 C2 C3 179.9(2) . . . .
N1 C2 C3 C4 2.0(5) . . . .
C2 C3 C4 C5 0.0(5) . . . .
C3 C4 C5 C6 -1.6(5) . . . .
C2 N1 C6 C5 0.7(4) . . . .
Pt1 N1 C6 C5 178.8(2) . . . .
C2 N1 C6 C7 176.3(3) . . . .
Pt1 N1 C6 C7 -5.7(3) . . . .
C4 C5 C6 N1 1.3(5) . . . .
C4 C5 C6 C7 -174.0(3) . . . .
C8 N2 C7 C6 -148.5(2) . . . .
C14 N2 C7 C6 85.3(3) . . . .
Pt1 N2 C7 C6 -38.4(3) . . . .
N1 C6 C7 N2 31.4(3) . . . .
C5 C6 C7 N2 -153.1(3) . . . .
C7 N2 C8 C9 154.4(2) . . . .
C14 N2 C8 C9 -78.6(3) . . . .
Pt1 N2 C8 C9 43.5(2) . . . .
C13 N3 C9 C10 0.4(4) . . . .
Pt1 N3 C9 C10 -173.5(2) . . . .
C13 N3 C9 C8 -177.0(3) . . . .
Pt1 N3 C9 C8 9.1(3) . . . .
N2 C8 C9 N3 -37.4(3) . . . .
N2 C8 C9 C10 145.2(3) . . . .
N3 C9 C10 C11 -1.0(5) . . . .
C8 C9 C10 C11 176.2(3) . . . .
C9 C10 C11 C12 0.1(5) . . . .
C10 C11 C12 C13 1.3(5) . . . .
C9 N3 C13 C12 1.1(4) . . . .
Pt1 N3 C13 C12 173.8(2) . . . .
C11 C12 C13 N3 -2.0(5) . . . .
C7 N2 C14 C15 61.4(3) . . . .
C8 N2 C14 C15 -65.7(3) . . . .
Pt1 N2 C14 C15 179.18(19) . . . .
N2 C14 C15 C16 86.2(3) . . . .
N2 C14 C15 C20 -93.2(3) . . . .
C20 C15 C16 C17 3.6(5) . . . .
C14 C15 C16 C17 -175.8(3) . . . .
C15 C16 C17 C18 -2.3(5) . . . .
C16 C17 C18 C19 -0.1(5) . . . .
C17 C18 C19 C20 1.0(5) . . . .
C18 C19 C20 O1 -179.9(3) . . . .
C18 C19 C20 C15 0.4(5) . . . .
C16 C15 C20 O1 177.7(3) . . . .
C14 C15 C20 O1 -2.9(4) . . . .
C16 C15 C20 C19 -2.6(4) . . . .
C14 C15 C20 C19 176.8(3) . . . .
